data_4026679
loop_
_publ_author_name
'Kai Hong'
'James P. Morken'

_publ_section_title
;
 Catalytic Enantioselective Diboration of Cyclic Dienes. A Modified Ligand
 with General Utility
;
_journal_name_full 'Journal of Organic Chemistry'
_journal_page_first 9102
_journal_page_last 9108
_journal_paper_doi 10.1021/jo201321k
_journal_volume 76
_journal_year 2011
_chemical_absolute_configuration ad
_chemical_formula_moiety 'C12 H20 O2'
_chemical_formula_sum 'C12 H20 O2'
_chemical_formula_weight 196.28
_chemical_name_systematic
; 
 ? 
;
_space_group_IT_number 19
_symmetry_cell_setting orthorhombic
_symmetry_space_group_name_Hall 'P 2ac 2ab'
_symmetry_space_group_name_H-M 'P 21 21 21'
_atom_sites_solution_hydrogens difmap
_atom_sites_solution_primary direct
_atom_sites_solution_secondary difmap
_audit_creation_method SHELXL-97
_cell_angle_alpha 90.00
_cell_angle_beta 90.00
_cell_angle_gamma 90.00
_cell_formula_units_Z 24
_cell_length_a 10.1084(3)
_cell_length_b 17.3007(5)
_cell_length_c 39.0695(13)
_cell_measurement_reflns_used 13731
_cell_measurement_temperature 130(2)
_cell_measurement_theta_max 68.52
_cell_measurement_theta_min 3.41
_cell_volume 6832.6(4)
_computing_cell_refinement 'SAINT (Bruker, 2010)'
_computing_data_collection 'APEX2 (Bruker, 2010)'
_computing_data_reduction 'SAINT (Bruker, 2010)'
_computing_structure_refinement 'SHELXL-97 (Sheldrick, 2008)'
_computing_structure_solution 'SHELXS-97 (Sheldrick, 2008)'
_diffrn_ambient_temperature 130(2)
_diffrn_measured_fraction_theta_full 0.991
_diffrn_measured_fraction_theta_max 0.991
_diffrn_measurement_device_type 'Bruker Kappa DUO CCD diffractometer'
_diffrn_measurement_method '\f and \w scans'
_diffrn_radiation_monochromator graphite
_diffrn_radiation_type CuK\a
_diffrn_radiation_wavelength 1.54178
_diffrn_reflns_av_R_equivalents 0.0417
_diffrn_reflns_av_sigmaI/netI 0.0389
_diffrn_reflns_limit_h_max 12
_diffrn_reflns_limit_h_min -8
_diffrn_reflns_limit_k_max 17
_diffrn_reflns_limit_k_min -20
_diffrn_reflns_limit_l_max 47
_diffrn_reflns_limit_l_min -47
_diffrn_reflns_number 45675
_diffrn_reflns_theta_full 68.98
_diffrn_reflns_theta_max 68.98
_diffrn_reflns_theta_min 2.26
_diffrn_source 'microfocus sealed tube'
_diffrn_source_type 'Incoatec I\uS '
_exptl_absorpt_coefficient_mu 0.597
_exptl_absorpt_correction_T_max 0.9882
_exptl_absorpt_correction_T_min 0.8950
_exptl_absorpt_correction_type multi-scan
_exptl_absorpt_process_details
;
Sheldrick, G.M. (2008). SADABS v2008/1. Bruker AXS Inc. Madison, WI USA.
;
_exptl_crystal_colour colorless
_exptl_crystal_density_diffrn 1.145
_exptl_crystal_density_method none
_exptl_crystal_description plate
_exptl_crystal_F_000 2592
_exptl_crystal_size_max 0.19
_exptl_crystal_size_mid 0.08
_exptl_crystal_size_min 0.02
_refine_diff_density_max 0.235
_refine_diff_density_min -0.211
_refine_diff_density_rms 0.042
_refine_ls_abs_structure_details 'Flack H D (1983), Acta Cryst. A39, 876-881'
_refine_ls_abs_structure_Flack 0.11(16)
_refine_ls_extinction_method none
_refine_ls_goodness_of_fit_ref 1.087
_refine_ls_hydrogen_treatment mixed
_refine_ls_matrix_type full
_refine_ls_number_parameters 806
_refine_ls_number_reflns 12566
_refine_ls_number_restraints 17
_refine_ls_restrained_S_all 1.086
_refine_ls_R_factor_all 0.0574
_refine_ls_R_factor_gt 0.0540
_refine_ls_shift/su_max 0.000
_refine_ls_shift/su_mean 0.000
_refine_ls_structure_factor_coef Fsqd
_refine_ls_weighting_details 'calc w=1/[\s^2^(Fo^2^)+(0.0532P)^2^+3.5178P] where P=(Fo^2^+2Fc^2^)/3'
_refine_ls_weighting_scheme calc
_refine_ls_wR_factor_gt 0.1383
_refine_ls_wR_factor_ref 0.1405
_reflns_number_gt 11779
_reflns_number_total 12566
_reflns_threshold_expression >2sigma(I)
_cod_data_source_file jo201321k_si_003.cif
_cod_data_source_block C12H20O2
_cod_database_code 4026679

loop_
_symmetry_equiv_pos_as_xyz
'x, y, z'
'-x+1/2, -y, z+1/2'
'-x, y+1/2, -z+1/2'
'x+1/2, -y+1/2, -z'

loop_
_atom_site_label
_atom_site_type_symbol
_atom_site_fract_x
_atom_site_fract_y
_atom_site_fract_z
_atom_site_U_iso_or_equiv
_atom_site_adp_type
_atom_site_occupancy
_atom_site_symmetry_multiplicity
_atom_site_calc_flag
_atom_site_refinement_flags
_atom_site_disorder_assembly
_atom_site_disorder_group
O1 O 0.30819(18) 0.76398(10) 0.17281(5) 0.0383(4) Uani 1 1 d D . .
H1O H 0.269(3) 0.8073(13) 0.1723(9) 0.057 Uiso 1 1 d D . .
O2 O 0.52895(19) 0.99090(9) 0.21721(5) 0.0371(4) Uani 1 1 d D . .
H2O H 0.556(3) 1.0208(17) 0.2016(7) 0.056 Uiso 1 1 d D . .
C1 C 0.4487(3) 0.77127(14) 0.17683(7) 0.0369(6) Uani 1 1 d . . .
H1 H 0.4896 0.7231 0.1674 0.044 Uiso 1 1 calc R . .
C2 C 0.4887(3) 0.77682(14) 0.21414(7) 0.0397(6) Uani 1 1 d . . .
H2A H 0.5827 0.7618 0.2166 0.048 Uiso 1 1 calc R . .
H2B H 0.4348 0.7403 0.2278 0.048 Uiso 1 1 calc R . .
C3 C 0.4697(3) 0.85830(14) 0.22791(7) 0.0382(6) Uani 1 1 d . . .
H3A H 0.4908 0.8598 0.2526 0.046 Uiso 1 1 calc R . .
H3B H 0.3766 0.8747 0.2248 0.046 Uiso 1 1 calc R . .
C4 C 0.5618(3) 0.91248(14) 0.20824(7) 0.0360(6) Uani 1 1 d . . .
H4 H 0.6549 0.9020 0.2156 0.043 Uiso 1 1 calc R . .
C5 C 0.5524(2) 0.90015(14) 0.17042(7) 0.0348(5) Uani 1 1 d . . .
H5 H 0.5872 0.9393 0.1559 0.042 Uiso 1 1 calc R . .
C6 C 0.4983(2) 0.83789(14) 0.15543(7) 0.0330(5) Uani 1 1 d . . .
C7 C 0.4766(3) 0.83115(15) 0.11719(7) 0.0385(6) Uani 1 1 d . . .
H7 H 0.3794 0.8233 0.1140 0.046 Uiso 1 1 calc R . .
C8 C 0.5117(4) 0.90219(18) 0.09686(8) 0.0594(9) Uani 1 1 d . . .
H8A H 0.6076 0.9124 0.0992 0.071 Uiso 1 1 calc R . .
H8B H 0.4635 0.9471 0.1064 0.071 Uiso 1 1 calc R . .
C9 C 0.4779(4) 0.89400(19) 0.05912(9) 0.0668(10) Uani 1 1 d . . .
H9A H 0.5055 0.9413 0.0467 0.080 Uiso 1 1 calc R . .
H9B H 0.3810 0.8883 0.0565 0.080 Uiso 1 1 calc R . .
C10 C 0.5474(5) 0.8238(2) 0.04365(9) 0.0732(11) Uani 1 1 d . . .
H10A H 0.5213 0.8179 0.0194 0.088 Uiso 1 1 calc R . .
H10B H 0.6445 0.8311 0.0446 0.088 Uiso 1 1 calc R . .
C11 C 0.5096(5) 0.7525(2) 0.06334(9) 0.0737(11) Uani 1 1 d . . .
H11A H 0.5569 0.7074 0.0537 0.088 Uiso 1 1 calc R . .
H11B H 0.4134 0.7433 0.0608 0.088 Uiso 1 1 calc R . .
C12 C 0.5435(4) 0.76043(18) 0.10167(8) 0.0617(9) Uani 1 1 d . . .
H12A H 0.5142 0.7134 0.1140 0.074 Uiso 1 1 calc R . .
H12B H 0.6406 0.7650 0.1044 0.074 Uiso 1 1 calc R . .
O3 O 1.18209(17) 0.90323(9) 0.17452(5) 0.0361(4) Uani 1 1 d D . .
H3O H 1.204(3) 0.9363(16) 0.1895(7) 0.054 Uiso 1 1 d D . .
O4 O 0.9282(2) 0.68499(11) 0.20996(5) 0.0449(5) Uani 1 1 d D . .
H4O H 1.0108(19) 0.679(2) 0.2120(9) 0.067 Uiso 1 1 d D . .
C13 C 1.0401(2) 0.90431(14) 0.17265(8) 0.0388(6) Uani 1 1 d . . .
H13 H 1.0121 0.9538 0.1616 0.047 Uiso 1 1 calc R . .
C14 C 0.9784(3) 0.90024(16) 0.20802(9) 0.0522(8) Uani 1 1 d . . .
H14A H 0.8844 0.9159 0.2067 0.063 Uiso 1 1 calc R . .
H14B H 1.0246 0.9366 0.2235 0.063 Uiso 1 1 calc R . .
C15 C 0.9879(3) 0.81857(15) 0.22241(8) 0.0486(7) Uani 1 1 d . . .
H15A H 1.0816 0.8021 0.2233 0.058 Uiso 1 1 calc R . .
H15B H 0.9519 0.8174 0.2460 0.058 Uiso 1 1 calc R . .
C16 C 0.9103(3) 0.76421(15) 0.19985(8) 0.0459(7) Uani 1 1 d . . .
H16 H 0.8145 0.7768 0.2030 0.055 Uiso 1 1 calc R . .
C17 C 0.9419(3) 0.77571(15) 0.16266(8) 0.0433(6) Uani 1 1 d . . .
H17 H 0.9180 0.7355 0.1473 0.052 Uiso 1 1 calc R . .
C18 C 1.0012(2) 0.83811(14) 0.14943(8) 0.0379(6) Uani 1 1 d . C .
C19 C 1.0321(3) 0.84855(15) 0.11217(8) 0.0418(6) Uani 1 1 d D . .
H19 H 1.1162 0.8788 0.1103 0.050 Uiso 1 1 calc R A 1
C20 C 1.0488(4) 0.77398(18) 0.09195(9) 0.0635(9) Uani 1 1 d . C .
H20A H 1.1197 0.7426 0.1026 0.076 Uiso 1 1 calc R . .
H20B H 0.9656 0.7439 0.0931 0.076 Uiso 1 1 calc R . .
C21 C 1.0834(4) 0.7886(2) 0.05473(9) 0.0669(10) Uani 1 1 d D . .
H21A H 1.1697 0.8154 0.0534 0.080 Uiso 1 1 calc R B 1
H21B H 1.0917 0.7385 0.0426 0.080 Uiso 1 1 calc R B 1
C22 C 0.9797(18) 0.8367(7) 0.0376(3) 0.074(4) Uani 0.75(2) 1 d PD C 1
H22A H 0.8977 0.8058 0.0352 0.089 Uiso 0.75(2) 1 calc PR C 1
H22B H 1.0102 0.8508 0.0144 0.089 Uiso 0.75(2) 1 calc PR C 1
C23 C 0.9492(13) 0.9100(4) 0.05770(15) 0.078(3) Uani 0.75(2) 1 d PD C 1
H23A H 1.0250 0.9459 0.0557 0.093 Uiso 0.75(2) 1 calc PR C 1
H23B H 0.8710 0.9356 0.0475 0.093 Uiso 0.75(2) 1 calc PR C 1
C24 C 0.9225(10) 0.8947(5) 0.09476(15) 0.061(2) Uani 0.75(2) 1 d PD C 1
H24A H 0.8383 0.8659 0.0969 0.073 Uiso 0.75(2) 1 calc PR C 1
H24B H 0.9118 0.9446 0.1068 0.073 Uiso 0.75(2) 1 calc PR C 1
C22X C 0.997(5) 0.8458(16) 0.0365(9) 0.076(12) Uiso 0.25(2) 1 d PD C 2
H22C H 0.9025 0.8300 0.0377 0.091 Uiso 0.25(2) 1 calc PR C 2
H22D H 1.0225 0.8507 0.0122 0.091 Uiso 0.25(2) 1 calc PR C 2
C23X C 1.019(3) 0.9224(10) 0.0557(4) 0.059(5) Uiso 0.25(2) 1 d PD C 2
H23C H 1.1142 0.9353 0.0557 0.071 Uiso 0.25(2) 1 calc PR C 2
H23D H 0.9708 0.9646 0.0439 0.071 Uiso 0.25(2) 1 calc PR C 2
C24X C 0.969(2) 0.9149(12) 0.0923(4) 0.065(6) Uiso 0.25(2) 1 d PD C 2
H24C H 0.8722 0.9074 0.0919 0.078 Uiso 0.25(2) 1 calc PR C 2
H24D H 0.9872 0.9639 0.1046 0.078 Uiso 0.25(2) 1 calc PR C 2
O5 O 0.8705(2) 0.56808(10) 0.16560(6) 0.0452(5) Uani 1 1 d D . .
H5O H 0.891(4) 0.6044(16) 0.1780(8) 0.068 Uiso 1 1 d D . .
O6 O 0.59125(18) 0.35690(10) 0.18282(5) 0.0354(4) Uani 1 1 d D . .
H6O H 0.6750(19) 0.3503(19) 0.1842(8) 0.053 Uiso 1 1 d D . .
C25 C 0.7367(2) 0.57270(14) 0.15340(7) 0.0346(5) Uani 1 1 d . . .
H25 H 0.7266 0.6221 0.1404 0.042 Uiso 1 1 calc R . .
C26 C 0.6365(3) 0.57203(15) 0.18175(7) 0.0417(6) Uani 1 1 d . . .
H26A H 0.5493 0.5880 0.1726 0.050 Uiso 1 1 calc R . .
H26B H 0.6628 0.6096 0.1996 0.050 Uiso 1 1 calc R . .
C27 C 0.6250(3) 0.49260(14) 0.19747(7) 0.0406(6) Uani 1 1 d . . .
H27A H 0.5614 0.4940 0.2167 0.049 Uiso 1 1 calc R . .
H27B H 0.7121 0.4763 0.2065 0.049 Uiso 1 1 calc R . .
C28 C 0.5780(2) 0.43484(13) 0.17071(6) 0.0316(5) Uani 1 1 d . . .
H28 H 0.4819 0.4446 0.1665 0.038 Uiso 1 1 calc R . .
C29 C 0.6494(2) 0.44482(14) 0.13721(6) 0.0311(5) Uani 1 1 d . . .
H29 H 0.6426 0.4041 0.1210 0.037 Uiso 1 1 calc R . .
C30 C 0.7213(2) 0.50627(14) 0.12848(6) 0.0307(5) Uani 1 1 d . . .
C31 C 0.7944(3) 0.51416(14) 0.09488(6) 0.0337(5) Uani 1 1 d . . .
H31 H 0.8889 0.5252 0.1006 0.040 Uiso 1 1 calc R . .
C32 C 0.7933(3) 0.44083(16) 0.07346(7) 0.0455(7) Uani 1 1 d . . .
H32A H 0.7006 0.4268 0.0681 0.055 Uiso 1 1 calc R . .
H32B H 0.8324 0.3981 0.0869 0.055 Uiso 1 1 calc R . .
C33 C 0.8708(4) 0.4504(2) 0.04002(8) 0.0641(10) Uani 1 1 d . . .
H33A H 0.9656 0.4586 0.0453 0.077 Uiso 1 1 calc R . .
H33B H 0.8629 0.4026 0.0262 0.077 Uiso 1 1 calc R . .
C34 C 0.8185(5) 0.5184(2) 0.01971(8) 0.0737(11) Uani 1 1 d . . .
H34A H 0.8721 0.5249 -0.0013 0.088 Uiso 1 1 calc R . .
H34B H 0.7261 0.5079 0.0127 0.088 Uiso 1 1 calc R . .
C35 C 0.8232(4) 0.5920(2) 0.04051(8) 0.0639(9) Uani 1 1 d . . .
H35A H 0.7858 0.6351 0.0270 0.077 Uiso 1 1 calc R . .
H35B H 0.9163 0.6048 0.0460 0.077 Uiso 1 1 calc R . .
C36 C 0.7444(3) 0.58257(17) 0.07372(8) 0.0480(7) Uani 1 1 d . . .
H36A H 0.7518 0.6305 0.0874 0.058 Uiso 1 1 calc R . .
H36B H 0.6499 0.5746 0.0681 0.058 Uiso 1 1 calc R . .
O7 O 1.00806(18) 0.43270(10) 0.15518(5) 0.0374(4) Uani 1 1 d D . .
H7O H 0.976(3) 0.4761(13) 0.1602(8) 0.056 Uiso 1 1 d D . .
O8 O 1.1887(2) 0.65170(10) 0.20873(5) 0.0421(4) Uani 1 1 d D . .
H8O H 1.228(3) 0.6865(16) 0.1981(8) 0.063 Uiso 1 1 d D . .
C37 C 1.1481(3) 0.43788(13) 0.16112(7) 0.0338(5) Uani 1 1 d . . .
H37 H 1.1893 0.3907 0.1509 0.041 Uiso 1 1 calc R . .
C38 C 1.1814(3) 0.43765(14) 0.19901(7) 0.0388(6) Uani 1 1 d . . .
H38A H 1.2762 0.4250 0.2021 0.047 Uiso 1 1 calc R . .
H38B H 1.1287 0.3973 0.2107 0.047 Uiso 1 1 calc R . .
C39 C 1.1526(3) 0.51592(14) 0.21511(7) 0.0387(6) Uani 1 1 d . . .
H39A H 1.0579 0.5289 0.2121 0.046 Uiso 1 1 calc R . .
H39B H 1.1717 0.5140 0.2400 0.046 Uiso 1 1 calc R . .
C40 C 1.2375(3) 0.57719(14) 0.19836(7) 0.0368(6) Uani 1 1 d . . .
H40 H 1.3298 0.5715 0.2072 0.044 Uiso 1 1 calc R . .
C41 C 1.2411(2) 0.56996(14) 0.16004(7) 0.0337(5) Uani 1 1 d . . .
H41 H 1.2710 0.6134 0.1473 0.040 Uiso 1 1 calc R . .
C42 C 1.2053(2) 0.50706(13) 0.14251(6) 0.0313(5) Uani 1 1 d . . .
C43 C 1.2170(2) 0.49893(14) 0.10397(7) 0.0340(5) Uani 1 1 d . . .
H43 H 1.1360 0.4712 0.0959 0.041 Uiso 1 1 calc R . .
C44 C 1.2239(3) 0.57504(17) 0.08440(8) 0.0494(7) Uani 1 1 d . . .
H44A H 1.3001 0.6055 0.0928 0.059 Uiso 1 1 calc R . .
H44B H 1.1425 0.6052 0.0889 0.059 Uiso 1 1 calc R . .
C45 C 1.2383(4) 0.5627(2) 0.04581(8) 0.0573(8) Uani 1 1 d . . .
H45A H 1.1567 0.5385 0.0368 0.069 Uiso 1 1 calc R . .
H45B H 1.2491 0.6134 0.0344 0.069 Uiso 1 1 calc R . .
C46 C 1.3552(3) 0.5121(2) 0.03727(8) 0.0604(9) Uani 1 1 d . . .
H46A H 1.3569 0.5022 0.0123 0.072 Uiso 1 1 calc R . .
H46B H 1.4380 0.5392 0.0435 0.072 Uiso 1 1 calc R . .
C47 C 1.3483(4) 0.4365(2) 0.05605(8) 0.0637(9) Uani 1 1 d . . .
H47A H 1.4290 0.4061 0.0512 0.076 Uiso 1 1 calc R . .
H47B H 1.2711 0.4067 0.0477 0.076 Uiso 1 1 calc R . .
C48 C 1.3359(3) 0.44869(19) 0.09450(7) 0.0493(7) Uani 1 1 d . . .
H48A H 1.4176 0.4735 0.1031 0.059 Uiso 1 1 calc R . .
H48B H 1.3272 0.3978 0.1059 0.059 Uiso 1 1 calc R . .
O9 O 0.46725(18) 0.22641(10) 0.16179(5) 0.0400(4) Uani 1 1 d D . .
H9O H 0.507(3) 0.2675(14) 0.1681(8) 0.060 Uiso 1 1 d D . .
O10 O 0.25976(19) 0.01993(10) 0.21773(5) 0.0369(4) Uani 1 1 d D . .
H10O H 0.3430(19) 0.013(2) 0.2174(9) 0.055 Uiso 1 1 d D . .
C49 C 0.3277(2) 0.23159(13) 0.16822(7) 0.0326(5) Uani 1 1 d . . .
H49 H 0.2934 0.2798 0.1572 0.039 Uiso 1 1 calc R . .
C50 C 0.2964(3) 0.23489(13) 0.20605(7) 0.0376(6) Uani 1 1 d . . .
H50A H 0.2031 0.2507 0.2092 0.045 Uiso 1 1 calc R . .
H50B H 0.3533 0.2742 0.2171 0.045 Uiso 1 1 calc R . .
C51 C 0.3188(3) 0.15652(13) 0.22314(6) 0.0346(5) Uani 1 1 d . . .
H51A H 0.4117 0.1400 0.2198 0.042 Uiso 1 1 calc R . .
H51B H 0.3018 0.1607 0.2480 0.042 Uiso 1 1 calc R . .
C52 C 0.2257(2) 0.09723(13) 0.20737(6) 0.0334(5) Uani 1 1 d . . .
H52 H 0.1345 0.1083 0.2160 0.040 Uiso 1 1 calc R . .
C53 C 0.2224(2) 0.10313(13) 0.16915(7) 0.0327(5) Uani 1 1 d . . .
H53 H 0.1865 0.0605 0.1570 0.039 Uiso 1 1 calc R . .
C54 C 0.2652(2) 0.16270(13) 0.15070(6) 0.0309(5) Uani 1 1 d . . .
C55 C 0.2576(3) 0.16615(15) 0.11214(7) 0.0373(6) Uani 1 1 d . . .
H55A H 0.3394 0.1927 0.1039 0.045 Uiso 1 1 calc R . .
C56 C 0.2524(4) 0.0870(2) 0.09489(8) 0.0613(9) Uani 1 1 d . . .
H56A H 0.1726 0.0589 0.1027 0.074 Uiso 1 1 calc R . .
H56B H 0.3310 0.0565 0.1017 0.074 Uiso 1 1 calc R . .
C57 C 0.2488(4) 0.0949(3) 0.05588(9) 0.0751(11) Uani 1 1 d . . .
H57A H 0.3318 0.1194 0.0479 0.090 Uiso 1 1 calc R . .
H57B H 0.2432 0.0428 0.0454 0.090 Uiso 1 1 calc R . .
C58 C 0.1333(4) 0.1425(3) 0.04423(8) 0.0682(10) Uani 1 1 d . . .
H58A H 0.0499 0.1154 0.0500 0.082 Uiso 1 1 calc R . .
H58B H 0.1369 0.1490 0.0191 0.082 Uiso 1 1 calc R . .
C59 C 0.1350(4) 0.2216(2) 0.06145(9) 0.0702(10) Uani 1 1 d . . .
H59A H 0.2133 0.2510 0.0535 0.084 Uiso 1 1 calc R . .
H59B H 0.0549 0.2508 0.0547 0.084 Uiso 1 1 calc R . .
C60 C 0.1396(3) 0.21409(18) 0.10027(8) 0.0491(7) Uani 1 1 d . . .
H60A H 0.0569 0.1895 0.1084 0.059 Uiso 1 1 calc R . .
H60B H 0.1449 0.2663 0.1106 0.059 Uiso 1 1 calc R . .
O11 O 0.60856(18) 0.09289(10) 0.16760(5) 0.0408(4) Uani 1 1 d D . .
H11O H 0.563(3) 0.1326(15) 0.1665(9) 0.061 Uiso 1 1 d D . .
O12 O 0.85718(19) 0.32363(10) 0.18878(5) 0.0377(4) Uani 1 1 d D . .
H12O H 0.905(3) 0.3556(16) 0.1783(8) 0.056 Uiso 1 1 d D . .
C61 C 0.7429(2) 0.10291(14) 0.15641(7) 0.0350(5) Uani 1 1 d . . .
H61 H 0.7681 0.0559 0.1430 0.042 Uiso 1 1 calc R . .
C62 C 0.8372(3) 0.10912(15) 0.18642(8) 0.0444(7) Uani 1 1 d . . .
H62A H 0.9281 0.0972 0.1786 0.053 Uiso 1 1 calc R . .
H62B H 0.8124 0.0705 0.2040 0.053 Uiso 1 1 calc R . .
C63 C 0.8351(3) 0.18920(14) 0.20225(7) 0.0412(6) Uani 1 1 d . . .
H63A H 0.7441 0.2024 0.2095 0.049 Uiso 1 1 calc R . .
H63B H 0.8932 0.1905 0.2226 0.049 Uiso 1 1 calc R . .
C64 C 0.8832(3) 0.24703(14) 0.17593(7) 0.0359(5) Uani 1 1 d . . .
H64 H 0.9808 0.2407 0.1730 0.043 Uiso 1 1 calc R . .
C65 C 0.8175(2) 0.23487(13) 0.14194(6) 0.0323(5) Uani 1 1 d . . .
H65 H 0.8231 0.2758 0.1258 0.039 Uiso 1 1 calc R . .
C66 C 0.7523(2) 0.17193(13) 0.13244(7) 0.0324(5) Uani 1 1 d . . .
C67 C 0.6816(3) 0.16328(13) 0.09843(7) 0.0336(5) Uani 1 1 d . . .
H67 H 0.5898 0.1455 0.1038 0.040 Uiso 1 1 calc R . .
C68 C 0.6676(4) 0.23862(16) 0.07854(7) 0.0549(8) Uani 1 1 d . . .
H68A H 0.7568 0.2592 0.0734 0.066 Uiso 1 1 calc R . .
H68B H 0.6212 0.2770 0.0930 0.066 Uiso 1 1 calc R . .
C69 C 0.5912(4) 0.22818(18) 0.04499(8) 0.0625(9) Uani 1 1 d . . .
H69A H 0.4990 0.2126 0.0501 0.075 Uiso 1 1 calc R . .
H69B H 0.5885 0.2779 0.0325 0.075 Uiso 1 1 calc R . .
C70 C 0.6556(4) 0.1676(2) 0.02285(8) 0.0653(10) Uani 1 1 d . . .
H70A H 0.7449 0.1852 0.0160 0.078 Uiso 1 1 calc R . .
H70B H 0.6025 0.1599 0.0018 0.078 Uiso 1 1 calc R . .
C71 C 0.6661(4) 0.0916(2) 0.04224(9) 0.0658(10) Uani 1 1 d . . .
H71A H 0.7114 0.0529 0.0277 0.079 Uiso 1 1 calc R . .
H71B H 0.5762 0.0720 0.0473 0.079 Uiso 1 1 calc R . .
C72 C 0.7427(4) 0.1015(2) 0.07565(8) 0.0571(8) Uani 1 1 d . . .
H72A H 0.7440 0.0516 0.0881 0.069 Uiso 1 1 calc R . .
H72B H 0.8353 0.1158 0.0704 0.069 Uiso 1 1 calc R . .

loop_
_atom_site_aniso_label
_atom_site_aniso_U_11
_atom_site_aniso_U_22
_atom_site_aniso_U_33
_atom_site_aniso_U_23
_atom_site_aniso_U_13
_atom_site_aniso_U_12
O1 0.0356(9) 0.0223(8) 0.0569(11) 0.0024(8) 0.0012(8) -0.0007(7)
O2 0.0433(10) 0.0223(8) 0.0456(10) 0.0017(7) 0.0063(8) -0.0016(7)
C1 0.0393(14) 0.0225(11) 0.0489(15) 0.0030(11) 0.0041(11) 0.0052(10)
C2 0.0417(14) 0.0276(13) 0.0498(16) 0.0091(11) 0.0019(12) 0.0028(11)
C3 0.0467(15) 0.0270(12) 0.0407(14) 0.0063(10) 0.0017(11) 0.0035(11)
C4 0.0345(13) 0.0251(12) 0.0485(15) 0.0019(10) 0.0001(11) 0.0031(10)
C5 0.0301(12) 0.0276(12) 0.0466(14) 0.0072(10) 0.0073(11) 0.0012(10)
C6 0.0244(11) 0.0276(12) 0.0469(14) 0.0036(10) 0.0054(10) 0.0057(10)
C7 0.0344(13) 0.0307(13) 0.0503(16) 0.0066(11) 0.0017(11) 0.0026(11)
C8 0.088(3) 0.0404(16) 0.0495(18) 0.0086(14) -0.0028(17) -0.0024(17)
C9 0.096(3) 0.0498(18) 0.055(2) 0.0179(15) -0.0102(19) -0.0033(19)
C10 0.088(3) 0.090(3) 0.0418(18) 0.0011(18) 0.0014(18) 0.008(2)
C11 0.113(3) 0.057(2) 0.050(2) -0.0062(16) -0.010(2) 0.025(2)
C12 0.096(3) 0.0431(16) 0.0457(17) 0.0016(13) -0.0031(17) 0.0204(18)
O3 0.0311(9) 0.0236(8) 0.0537(11) -0.0062(8) -0.0019(8) -0.0036(7)
O4 0.0450(11) 0.0293(9) 0.0602(12) -0.0077(8) 0.0072(10) -0.0139(9)
C13 0.0294(12) 0.0215(11) 0.0655(17) -0.0046(11) -0.0007(12) 0.0010(10)
C14 0.0430(16) 0.0323(14) 0.081(2) -0.0225(14) 0.0171(15) -0.0061(12)
C15 0.0519(17) 0.0322(14) 0.0617(19) -0.0183(13) 0.0194(14) -0.0133(13)
C16 0.0345(14) 0.0292(13) 0.074(2) -0.0111(13) 0.0088(13) -0.0038(11)
C17 0.0348(14) 0.0290(13) 0.0661(19) -0.0088(12) -0.0048(13) -0.0027(11)
C18 0.0242(11) 0.0248(12) 0.0645(18) -0.0053(11) -0.0084(11) 0.0032(10)
C19 0.0345(13) 0.0278(13) 0.0631(18) -0.0015(12) -0.0127(12) -0.0021(11)
C20 0.089(3) 0.0372(16) 0.065(2) -0.0050(15) -0.0053(19) 0.0086(17)
C21 0.081(3) 0.056(2) 0.063(2) -0.0065(16) -0.0063(19) 0.0099(19)
C22 0.092(7) 0.067(4) 0.063(4) -0.003(3) -0.024(4) 0.018(5)
C23 0.102(7) 0.065(4) 0.067(3) 0.009(3) -0.019(3) 0.037(4)
C24 0.066(4) 0.049(3) 0.067(3) 0.000(2) -0.021(3) 0.030(3)
O5 0.0395(10) 0.0302(9) 0.0659(13) -0.0151(8) -0.0117(9) -0.0006(8)
O6 0.0376(10) 0.0247(8) 0.0437(10) 0.0017(7) 0.0036(8) -0.0044(7)
C25 0.0322(13) 0.0285(12) 0.0431(14) -0.0038(10) -0.0004(10) -0.0018(10)
C26 0.0528(16) 0.0292(13) 0.0431(15) -0.0062(11) 0.0053(12) 0.0006(12)
C27 0.0545(17) 0.0296(13) 0.0377(13) -0.0038(10) 0.0071(12) -0.0002(12)
C28 0.0305(12) 0.0258(11) 0.0384(13) 0.0009(10) 0.0027(10) -0.0007(10)
C29 0.0316(12) 0.0286(12) 0.0331(12) -0.0035(10) 0.0013(10) 0.0004(10)
C30 0.0284(12) 0.0281(12) 0.0356(12) -0.0008(10) -0.0003(10) 0.0014(10)
C31 0.0349(13) 0.0284(12) 0.0378(13) -0.0012(10) 0.0019(10) -0.0067(10)
C32 0.0558(17) 0.0359(14) 0.0448(15) -0.0061(12) 0.0120(13) -0.0088(13)
C33 0.087(3) 0.061(2) 0.0452(17) -0.0176(15) 0.0244(17) -0.0234(19)
C34 0.095(3) 0.088(3) 0.0381(17) 0.0009(17) 0.0142(17) -0.033(2)
C35 0.086(3) 0.0582(19) 0.0472(18) 0.0173(15) 0.0045(17) -0.0117(19)
C36 0.0568(18) 0.0404(15) 0.0466(16) 0.0099(12) 0.0015(13) -0.0033(14)
O7 0.0332(9) 0.0240(8) 0.0550(11) -0.0006(8) 0.0037(8) -0.0044(7)
O8 0.0526(11) 0.0275(9) 0.0463(11) -0.0026(8) 0.0119(9) -0.0061(8)
C37 0.0376(13) 0.0186(10) 0.0453(14) 0.0040(10) 0.0056(11) 0.0038(10)
C38 0.0428(15) 0.0264(12) 0.0472(15) 0.0085(11) 0.0044(12) 0.0004(11)
C39 0.0471(15) 0.0297(13) 0.0394(14) 0.0049(10) 0.0031(12) -0.0032(11)
C40 0.0394(14) 0.0272(12) 0.0438(14) -0.0005(10) 0.0003(11) -0.0060(11)
C41 0.0330(12) 0.0252(11) 0.0430(14) 0.0062(10) 0.0068(10) -0.0010(10)
C42 0.0257(11) 0.0235(11) 0.0447(14) 0.0054(10) 0.0043(10) 0.0017(9)
C43 0.0326(13) 0.0283(12) 0.0411(13) 0.0017(10) -0.0003(10) -0.0028(10)
C44 0.063(2) 0.0381(15) 0.0472(16) 0.0086(12) 0.0054(14) -0.0024(14)
C45 0.069(2) 0.0594(19) 0.0439(16) 0.0136(14) -0.0011(15) -0.0118(17)
C46 0.0488(18) 0.090(3) 0.0424(16) -0.0059(16) 0.0039(14) -0.0179(18)
C47 0.068(2) 0.077(2) 0.0472(18) -0.0111(16) 0.0048(16) 0.0153(19)
C48 0.0467(16) 0.0574(18) 0.0440(16) -0.0024(13) -0.0005(13) 0.0171(14)
O9 0.0347(10) 0.0258(8) 0.0595(12) -0.0038(8) 0.0019(8) -0.0060(8)
O10 0.0400(10) 0.0244(8) 0.0462(10) 0.0034(7) -0.0051(8) -0.0028(8)
C49 0.0329(12) 0.0209(11) 0.0440(14) 0.0018(10) -0.0010(10) 0.0034(10)
C50 0.0457(14) 0.0235(11) 0.0436(14) -0.0055(10) -0.0027(12) 0.0044(11)
C51 0.0408(13) 0.0273(12) 0.0358(13) -0.0032(10) -0.0038(11) -0.0014(11)
C52 0.0337(13) 0.0263(12) 0.0402(13) 0.0017(10) -0.0028(10) 0.0023(10)
C53 0.0310(12) 0.0241(11) 0.0429(14) -0.0041(10) -0.0063(10) -0.0017(10)
C54 0.0267(11) 0.0260(11) 0.0400(13) -0.0009(10) -0.0009(10) 0.0029(9)
C55 0.0301(12) 0.0417(14) 0.0403(14) 0.0011(11) 0.0017(10) 0.0023(11)
C56 0.081(2) 0.0561(19) 0.0467(17) -0.0149(14) -0.0119(16) 0.0181(18)
C57 0.076(3) 0.104(3) 0.0453(19) -0.0258(19) -0.0021(17) 0.009(2)
C58 0.056(2) 0.113(3) 0.0356(16) 0.0035(18) -0.0011(14) -0.009(2)
C59 0.072(2) 0.088(3) 0.0501(19) 0.0236(18) -0.0066(17) 0.015(2)
C60 0.0518(17) 0.0479(16) 0.0475(16) 0.0082(13) -0.0044(13) 0.0105(14)
O11 0.0358(10) 0.0285(9) 0.0580(12) 0.0103(8) 0.0088(8) 0.0007(8)
O12 0.0417(10) 0.0269(9) 0.0444(10) 0.0019(7) -0.0006(8) -0.0065(8)
C61 0.0318(13) 0.0240(11) 0.0493(15) 0.0031(10) 0.0041(11) 0.0049(10)
C62 0.0515(17) 0.0288(13) 0.0528(16) 0.0110(12) -0.0060(13) 0.0019(12)
C63 0.0483(16) 0.0309(13) 0.0445(15) 0.0076(11) -0.0072(12) -0.0024(12)
C64 0.0331(13) 0.0290(12) 0.0456(14) 0.0048(11) -0.0005(11) -0.0008(10)
C65 0.0288(12) 0.0270(11) 0.0411(13) 0.0056(10) 0.0050(10) 0.0008(10)
C66 0.0322(12) 0.0244(11) 0.0404(14) 0.0018(10) 0.0063(10) 0.0029(10)
C67 0.0362(13) 0.0232(11) 0.0414(14) 0.0003(10) 0.0063(11) -0.0013(10)
C68 0.091(3) 0.0321(14) 0.0421(16) 0.0027(12) -0.0054(16) -0.0033(15)
C69 0.101(3) 0.0423(16) 0.0445(16) 0.0079(13) -0.0091(17) -0.0084(18)
C70 0.084(3) 0.072(2) 0.0395(16) -0.0042(15) 0.0026(16) -0.020(2)
C71 0.082(3) 0.058(2) 0.057(2) -0.0266(16) -0.0038(18) 0.0133(19)
C72 0.062(2) 0.0531(18) 0.0559(18) -0.0159(15) 0.0013(15) 0.0167(16)

loop_
_atom_type_symbol
_atom_type_description
_atom_type_scat_dispersion_real
_atom_type_scat_dispersion_imag
_atom_type_scat_source
C C 0.0181 0.0091 'International Tables Vol C Tables 4.2.6.8 and 6.1.1.4'
H H 0.0000 0.0000 'International Tables Vol C Tables 4.2.6.8 and 6.1.1.4'
O O 0.0492 0.0322 'International Tables Vol C Tables 4.2.6.8 and 6.1.1.4'

loop_
_geom_angle_atom_site_label_1
_geom_angle_atom_site_label_2
_geom_angle_atom_site_label_3
_geom_angle
C1 O1 H1O 113(2)
C4 O2 H2O 109(2)
O1 C1 C6 109.6(2)
O1 C1 C2 112.0(2)
C6 C1 C2 113.3(2)
O1 C1 H1 107.2
C6 C1 H1 107.2
C2 C1 H1 107.2
C1 C2 C3 111.4(2)
C1 C2 H2A 109.3
C3 C2 H2A 109.3
C1 C2 H2B 109.3
C3 C2 H2B 109.3
H2A C2 H2B 108.0
C2 C3 C4 108.3(2)
C2 C3 H3A 110.0
C4 C3 H3A 110.0
C2 C3 H3B 110.0
C4 C3 H3B 110.0
H3A C3 H3B 108.4
O2 C4 C5 111.1(2)
O2 C4 C3 108.4(2)
C5 C4 C3 111.7(2)
O2 C4 H4 108.5
C5 C4 H4 108.5
C3 C4 H4 108.5
C6 C5 C4 124.8(2)
C6 C5 H5 117.6
C4 C5 H5 117.6
C5 C6 C1 120.4(2)
C5 C6 C7 123.5(2)
C1 C6 C7 116.1(2)
C8 C7 C6 115.0(2)
C8 C7 C12 109.9(3)
C6 C7 C12 112.9(2)
C8 C7 H7 106.1
C6 C7 H7 106.1
C12 C7 H7 106.1
C7 C8 C9 112.5(3)
C7 C8 H8A 109.1
C9 C8 H8A 109.1
C7 C8 H8B 109.1
C9 C8 H8B 109.1
H8A C8 H8B 107.8
C8 C9 C10 110.8(3)
C8 C9 H9A 109.5
C10 C9 H9A 109.5
C8 C9 H9B 109.5
C10 C9 H9B 109.5
H9A C9 H9B 108.1
C11 C10 C9 109.4(3)
C11 C10 H10A 109.8
C9 C10 H10A 109.8
C11 C10 H10B 109.8
C9 C10 H10B 109.8
H10A C10 H10B 108.2
C10 C11 C12 111.6(3)
C10 C11 H11A 109.3
C12 C11 H11A 109.3
C10 C11 H11B 109.3
C12 C11 H11B 109.3
H11A C11 H11B 108.0
C7 C12 C11 111.0(3)
C7 C12 H12A 109.4
C11 C12 H12A 109.4
C7 C12 H12B 109.4
C11 C12 H12B 109.4
H12A C12 H12B 108.0
C13 O3 H3O 106(2)
C16 O4 H4O 105(3)
O3 C13 C18 106.3(2)
O3 C13 C14 111.3(2)
C18 C13 C14 113.8(2)
O3 C13 H13 108.4
C18 C13 H13 108.4
C14 C13 H13 108.4
C13 C14 C15 110.7(2)
C13 C14 H14A 109.5
C15 C14 H14A 109.5
C13 C14 H14B 109.5
C15 C14 H14B 109.5
H14A C14 H14B 108.1
C16 C15 C14 109.3(3)
C16 C15 H15A 109.8
C14 C15 H15A 109.8
C16 C15 H15B 109.8
C14 C15 H15B 109.8
H15A C15 H15B 108.3
O4 C16 C17 111.4(2)
O4 C16 C15 111.6(3)
C17 C16 C15 111.9(2)
O4 C16 H16 107.2
C17 C16 H16 107.2
C15 C16 H16 107.2
C18 C17 C16 125.2(3)
C18 C17 H17 117.4
C16 C17 H17 117.4
C17 C18 C19 124.4(2)
C17 C18 C13 119.7(3)
C19 C18 C13 115.9(2)
C18 C19 C20 115.1(2)
C18 C19 C24 110.1(4)
C20 C19 C24 107.0(3)
C18 C19 H19 108.1
C20 C19 H19 108.1
C24 C19 H19 108.1
C21 C20 C19 112.5(3)
C21 C20 H20A 109.1
C19 C20 H20A 109.1
C21 C20 H20B 109.1
C19 C20 H20B 109.1
H20A C20 H20B 107.8
C22 C21 C20 111.1(8)
C22 C21 H21A 109.4
C20 C21 H21A 109.4
C22 C21 H21B 109.4
C20 C21 H21B 109.4
H21A C21 H21B 108.0
C21 C22 C23 112.0(5)
C21 C22 H22A 109.2
C23 C22 H22A 109.2
C21 C22 H22B 109.2
C23 C22 H22B 109.2
H22A C22 H22B 107.9
C24 C23 C22 112.8(7)
C24 C23 H23A 109.0
C22 C23 H23A 109.0
C24 C23 H23B 109.0
C22 C23 H23B 109.0
H23A C23 H23B 107.8
C23 C24 C19 113.2(5)
C23 C24 H24A 108.9
C19 C24 H24A 108.9
C23 C24 H24B 108.9
C19 C24 H24B 108.9
C25 O5 H5O 113(3)
C28 O6 H6O 104(2)
O5 C25 C26 113.0(2)
O5 C25 C30 105.52(19)
C26 C25 C30 113.5(2)
O5 C25 H25 108.2
C26 C25 H25 108.2
C30 C25 H25 108.2
C25 C26 C27 111.1(2)
C25 C26 H26A 109.4
C27 C26 H26A 109.4
C25 C26 H26B 109.4
C27 C26 H26B 109.4
H26A C26 H26B 108.0
C26 C27 C28 110.0(2)
C26 C27 H27A 109.7
C28 C27 H27A 109.7
C26 C27 H27B 109.7
C28 C27 H27B 109.7
H27A C27 H27B 108.2
O6 C28 C29 110.49(19)
O6 C28 C27 111.2(2)
C29 C28 C27 111.9(2)
O6 C28 H28 107.7
C29 C28 H28 107.7
C27 C28 H28 107.7
C30 C29 C28 125.2(2)
C30 C29 H29 117.4
C28 C29 H29 117.4
C29 C30 C31 124.1(2)
C29 C30 C25 119.8(2)
C31 C30 C25 116.1(2)
C30 C31 C32 113.5(2)
C30 C31 C36 112.2(2)
C32 C31 C36 110.2(2)
C30 C31 H31 106.8
C32 C31 H31 106.8
C36 C31 H31 106.8
C31 C32 C33 112.1(2)
C31 C32 H32A 109.2
C33 C32 H32A 109.2
C31 C32 H32B 109.2
C33 C32 H32B 109.2
H32A C32 H32B 107.9
C34 C33 C32 110.6(3)
C34 C33 H33A 109.5
C32 C33 H33A 109.5
C34 C33 H33B 109.5
C32 C33 H33B 109.5
H33A C33 H33B 108.1
C35 C34 C33 111.2(3)
C35 C34 H34A 109.4
C33 C34 H34A 109.4
C35 C34 H34B 109.4
C33 C34 H34B 109.4
H34A C34 H34B 108.0
C34 C35 C36 110.4(3)
C34 C35 H35A 109.6
C36 C35 H35A 109.6
C34 C35 H35B 109.6
C36 C35 H35B 109.6
H35A C35 H35B 108.1
C31 C36 C35 111.6(3)
C31 C36 H36A 109.3
C35 C36 H36A 109.3
C31 C36 H36B 109.3
C35 C36 H36B 109.3
H36A C36 H36B 108.0
C37 O7 H7O 107(2)
C40 O8 H8O 110(3)
O7 C37 C42 110.34(19)
O7 C37 C38 112.1(2)
C42 C37 C38 112.7(2)
O7 C37 H37 107.1
C42 C37 H37 107.1
C38 C37 H37 107.1
C37 C38 C39 111.0(2)
C37 C38 H38A 109.4
C39 C38 H38A 109.4
C37 C38 H38B 109.4
C39 C38 H38B 109.4
H38A C38 H38B 108.0
C40 C39 C38 109.6(2)
C40 C39 H39A 109.7
C38 C39 H39A 109.7
C40 C39 H39B 109.7
C38 C39 H39B 109.7
H39A C39 H39B 108.2
O8 C40 C41 111.3(2)
O8 C40 C39 108.2(2)
C41 C40 C39 112.7(2)
O8 C40 H40 108.2
C41 C40 H40 108.2
C39 C40 H40 108.2
C42 C41 C40 124.9(2)
C42 C41 H41 117.6
C40 C41 H41 117.6
C41 C42 C37 120.1(2)
C41 C42 C43 124.3(2)
C37 C42 C43 115.6(2)
C42 C43 C44 114.9(2)
C42 C43 C48 110.7(2)
C44 C43 C48 109.5(2)
C42 C43 H43 107.1
C44 C43 H43 107.1
C48 C43 H43 107.1
C43 C44 C45 112.2(2)
C43 C44 H44A 109.2
C45 C44 H44A 109.2
C43 C44 H44B 109.2
C45 C44 H44B 109.2
H44A C44 H44B 107.9
C46 C45 C44 112.0(3)
C46 C45 H45A 109.2
C44 C45 H45A 109.2
C46 C45 H45B 109.2
C44 C45 H45B 109.2
H45A C45 H45B 107.9
C47 C46 C45 111.2(3)
C47 C46 H46A 109.4
C45 C46 H46A 109.4
C47 C46 H46B 109.4
C45 C46 H46B 109.4
H46A C46 H46B 108.0
C46 C47 C48 111.5(3)
C46 C47 H47A 109.3
C48 C47 H47A 109.3
C46 C47 H47B 109.3
C48 C47 H47B 109.3
H47A C47 H47B 108.0
C47 C48 C43 112.5(2)
C47 C48 H48A 109.1
C43 C48 H48A 109.1
C47 C48 H48B 109.1
C43 C48 H48B 109.1
H48A C48 H48B 107.8
C49 O9 H9O 111(2)
C52 O10 H10O 111(2)
O9 C49 C50 112.2(2)
O9 C49 C54 106.40(19)
C50 C49 C54 112.6(2)
O9 C49 H49 108.5
C50 C49 H49 108.5
C54 C49 H49 108.5
C49 C50 C51 111.3(2)
C49 C50 H50A 109.4
C51 C50 H50A 109.4
C49 C50 H50B 109.4
C51 C50 H50B 109.4
H50A C50 H50B 108.0
C52 C51 C50 109.2(2)
C52 C51 H51A 109.8
C50 C51 H51A 109.8
C52 C51 H51B 109.8
C50 C51 H51B 109.8
H51A C51 H51B 108.3
O10 C52 C53 110.4(2)
O10 C52 C51 111.4(2)
C53 C52 C51 111.8(2)
O10 C52 H52 107.7
C53 C52 H52 107.7
C51 C52 H52 107.7
C54 C53 C52 125.9(2)
C54 C53 H53 117.1
C52 C53 H53 117.1
C53 C54 C55 123.7(2)
C53 C54 C49 120.1(2)
C55 C54 C49 116.2(2)
C54 C55 C60 111.4(2)
C54 C55 C56 114.0(2)
C60 C55 C56 109.1(2)
C54 C55 H55A 107.4
C60 C55 H55A 107.4
C56 C55 H55A 107.4
C55 C56 C57 111.1(3)
C55 C56 H56A 109.4
C57 C56 H56A 109.4
C55 C56 H56B 109.4
C57 C56 H56B 109.4
H56A C56 H56B 108.0
C58 C57 C56 111.7(3)
C58 C57 H57A 109.3
C56 C57 H57A 109.3
C58 C57 H57B 109.3
C56 C57 H57B 109.3
H57A C57 H57B 107.9
C57 C58 C59 110.5(3)
C57 C58 H58A 109.6
C59 C58 H58A 109.6
C57 C58 H58B 109.6
C59 C58 H58B 109.6
H58A C58 H58B 108.1
C60 C59 C58 111.3(3)
C60 C59 H59A 109.4
C58 C59 H59A 109.4
C60 C59 H59B 109.4
C58 C59 H59B 109.4
H59A C59 H59B 108.0
C59 C60 C55 111.9(3)
C59 C60 H60A 109.2
C55 C60 H60A 109.2
C59 C60 H60B 109.2
C55 C60 H60B 109.2
H60A C60 H60B 107.9
C61 O11 H11O 114(3)
C64 O12 H12O 109(2)
O11 C61 C62 111.6(2)
O11 C61 C66 109.93(19)
C62 C61 C66 112.5(2)
O11 C61 H61 107.6
C62 C61 H61 107.6
C66 C61 H61 107.6
C61 C62 C63 111.8(2)
C61 C62 H62A 109.3
C63 C62 H62A 109.3
C61 C62 H62B 109.3
C63 C62 H62B 109.3
H62A C62 H62B 107.9
C64 C63 C62 108.8(2)
C64 C63 H63A 109.9
C62 C63 H63A 109.9
C64 C63 H63B 109.9
C62 C63 H63B 109.9
H63A C63 H63B 108.3
O12 C64 C65 110.9(2)
O12 C64 C63 108.2(2)
C65 C64 C63 111.5(2)
O12 C64 H64 108.7
C65 C64 H64 108.7
C63 C64 H64 108.7
C66 C65 C64 125.7(2)
C66 C65 H65 117.2
C64 C65 H65 117.2
C65 C66 C67 124.1(2)
C65 C66 C61 120.2(2)
C67 C66 C61 115.7(2)
C66 C67 C72 113.0(2)
C66 C67 C68 114.0(2)
C72 C67 C68 109.9(2)
C66 C67 H67 106.5
C72 C67 H67 106.5
C68 C67 H67 106.5
C67 C68 C69 112.5(2)
C67 C68 H68A 109.1
C69 C68 H68A 109.1
C67 C68 H68B 109.1
C69 C68 H68B 109.1
H68A C68 H68B 107.8
C70 C69 C68 110.8(3)
C70 C69 H69A 109.5
C68 C69 H69A 109.5
C70 C69 H69B 109.5
C68 C69 H69B 109.5
H69A C69 H69B 108.1
C69 C70 C71 110.2(3)
C69 C70 H70A 109.6
C71 C70 H70A 109.6
C69 C70 H70B 109.6
C71 C70 H70B 109.6
H70A C70 H70B 108.1
C70 C71 C72 111.4(3)
C70 C71 H71A 109.3
C72 C71 H71A 109.3
C70 C71 H71B 109.3
C72 C71 H71B 109.3
H71A C71 H71B 108.0
C67 C72 C71 111.9(3)
C67 C72 H72A 109.2
C71 C72 H72A 109.2
C67 C72 H72B 109.2
C71 C72 H72B 109.2
H72A C72 H72B 107.9

loop_
_geom_bond_atom_site_label_1
_geom_bond_atom_site_label_2
_geom_bond_distance
O1 C1 1.435(3)
O1 H1O 0.847(18)
O2 C4 1.440(3)
O2 H2O 0.846(18)
C1 C6 1.510(3)
C1 C2 1.516(4)
C1 H1 1.0000
C2 C3 1.521(4)
C2 H2A 0.9900
C2 H2B 0.9900
C3 C4 1.528(4)
C3 H3A 0.9900
C3 H3B 0.9900
C4 C5 1.496(4)
C4 H4 1.0000
C5 C6 1.342(4)
C5 H5 0.9500
C6 C7 1.515(4)
C7 C8 1.506(4)
C7 C12 1.524(4)
C7 H7 1.0000
C8 C9 1.520(5)
C8 H8A 0.9900
C8 H8B 0.9900
C9 C10 1.528(5)
C9 H9A 0.9900
C9 H9B 0.9900
C10 C11 1.502(5)
C10 H10A 0.9900
C10 H10B 0.9900
C11 C12 1.542(5)
C11 H11A 0.9900
C11 H11B 0.9900
C12 H12A 0.9900
C12 H12B 0.9900
O3 C13 1.437(3)
O3 H3O 0.846(18)
O4 C16 1.438(3)
O4 H4O 0.845(19)
C13 C18 1.513(4)
C13 C14 1.518(4)
C13 H13 1.0000
C14 C15 1.524(4)
C14 H14A 0.9900
C14 H14B 0.9900
C15 C16 1.509(4)
C15 H15A 0.9900
C15 H15B 0.9900
C16 C17 1.501(4)
C16 H16 1.0000
C17 C18 1.338(4)
C17 H17 0.9500
C18 C19 1.500(4)
C19 C20 1.522(4)
C19 C24 1.525(5)
C19 H19 1.0000
C20 C21 1.517(5)
C20 H20A 0.9900
C20 H20B 0.9900
C21 C22 1.496(7)
C21 H21A 0.9900
C21 H21B 0.9900
C22 C23 1.523(8)
C22 H22A 0.9900
C22 H22B 0.9900
C23 C24 1.497(8)
C23 H23A 0.9900
C23 H23B 0.9900
C24 H24A 0.9900
C24 H24B 0.9900
O5 C25 1.437(3)
O5 H5O 0.821(18)
O6 C28 1.435(3)
O6 H6O 0.856(18)
C25 C26 1.501(4)
C25 C30 1.514(3)
C25 H25 1.0000
C26 C27 1.510(4)
C26 H26A 0.9900
C26 H26B 0.9900
C27 C28 1.522(3)
C27 H27A 0.9900
C27 H27B 0.9900
C28 C29 1.504(3)
C28 H28 1.0000
C29 C30 1.332(3)
C29 H29 0.9500
C30 C31 1.512(3)
C31 C32 1.520(3)
C31 C36 1.530(4)
C31 H31 1.0000
C32 C33 1.532(4)
C32 H32A 0.9900
C32 H32B 0.9900
C33 C34 1.514(6)
C33 H33A 0.9900
C33 H33B 0.9900
C34 C35 1.512(5)
C34 H34A 0.9900
C34 H34B 0.9900
C35 C36 1.531(4)
C35 H35A 0.9900
C35 H35B 0.9900
C36 H36A 0.9900
C36 H36B 0.9900
O7 C37 1.437(3)
O7 H7O 0.839(18)
O8 C40 1.438(3)
O8 H8O 0.831(18)
C37 C42 1.515(3)
C37 C38 1.518(4)
C37 H37 1.0000
C38 C39 1.521(4)
C38 H38A 0.9900
C38 H38B 0.9900
C39 C40 1.512(3)
C39 H39A 0.9900
C39 H39B 0.9900
C40 C41 1.503(4)
C40 H40 1.0000
C41 C42 1.336(4)
C41 H41 0.9500
C42 C43 1.517(4)
C43 C44 1.524(4)
C43 C48 1.529(4)
C43 H43 1.0000
C44 C45 1.530(4)
C44 H44A 0.9900
C44 H44B 0.9900
C45 C46 1.508(5)
C45 H45A 0.9900
C45 H45B 0.9900
C46 C47 1.500(5)
C46 H46A 0.9900
C46 H46B 0.9900
C47 C48 1.522(4)
C47 H47A 0.9900
C47 H47B 0.9900
C48 H48A 0.9900
C48 H48B 0.9900
O9 C49 1.436(3)
O9 H9O 0.854(18)
O10 C52 1.439(3)
O10 H10O 0.849(18)
C49 C50 1.513(4)
C49 C54 1.513(3)
C49 H49 1.0000
C50 C51 1.528(3)
C50 H50A 0.9900
C50 H50B 0.9900
C51 C52 1.522(3)
C51 H51A 0.9900
C51 H51B 0.9900
C52 C53 1.497(4)
C52 H52 1.0000
C53 C54 1.330(3)
C53 H53 0.9500
C54 C55 1.510(4)
C55 C60 1.525(4)
C55 C56 1.527(4)
C55 H55A 1.0000
C56 C57 1.531(5)
C56 H56A 0.9900
C56 H56B 0.9900
C57 C58 1.499(5)
C57 H57A 0.9900
C57 H57B 0.9900
C58 C59 1.525(6)
C58 H58A 0.9900
C58 H58B 0.9900
C59 C60 1.523(4)
C59 H59A 0.9900
C59 H59B 0.9900
C60 H60A 0.9900
C60 H60B 0.9900
O11 C61 1.437(3)
O11 H11O 0.830(18)
O12 C64 1.441(3)
O12 H12O 0.842(18)
C61 C62 1.515(4)
C61 C66 1.520(3)
C61 H61 1.0000
C62 C63 1.517(4)
C62 H62A 0.9900
C62 H62B 0.9900
C63 C64 1.515(4)
C63 H63A 0.9900
C63 H63B 0.9900
C64 C65 1.499(4)
C64 H64 1.0000
C65 C66 1.326(3)
C65 H65 0.9500
C66 C67 1.516(4)
C67 C72 1.522(4)
C67 C68 1.524(4)
C67 H67 1.0000
C68 C69 1.532(4)
C68 H68A 0.9900
C68 H68B 0.9900
C69 C70 1.507(5)
C69 H69A 0.9900
C69 H69B 0.9900
C70 C71 1.521(5)
C70 H70A 0.9900
C70 H70B 0.9900
C71 C72 1.527(5)
C71 H71A 0.9900
C71 H71B 0.9900
C72 H72A 0.9900
C72 H72B 0.9900

loop_
_geom_hbond_atom_site_label_D
_geom_hbond_atom_site_label_H
_geom_hbond_atom_site_label_A
_geom_hbond_distance_DH
_geom_hbond_distance_HA
_geom_hbond_distance_DA
_geom_hbond_angle_DHA
_geom_hbond_site_symmetry_A
O1 H1O O3 0.847(18) 1.881(19) 2.726(2) 176(3) 1_455
O2 H2O O11 0.846(18) 1.897(18) 2.742(2) 176(3) 1_565
O3 H3O O10 0.846(18) 1.906(19) 2.746(2) 172(3) 1_665
O4 H4O O8 0.845(19) 1.87(2) 2.696(3) 168(4) .
O5 H5O O4 0.821(18) 1.908(19) 2.726(3) 175(4) .
O6 H6O O12 0.856(18) 1.907(19) 2.759(3) 173(3) .
O7 H7O O5 0.839(18) 1.93(2) 2.754(3) 167(3) .
O8 H8O O1 0.831(18) 1.853(19) 2.683(3) 177(4) 1_655
O9 H9O O6 0.854(18) 1.856(18) 2.710(2) 178(4) .
O10 H10O O2 0.849(18) 1.919(19) 2.767(3) 176(3) 1_545
O11 H11O O9 0.830(18) 1.897(19) 2.725(3) 176(4) .
O12 H12O O7 0.842(18) 1.917(18) 2.759(2) 177(4) .

loop_
_geom_torsion_atom_site_label_1
_geom_torsion_atom_site_label_2
_geom_torsion_atom_site_label_3
_geom_torsion_atom_site_label_4
_geom_torsion
O1 C1 C2 C3 -80.5(3)
C6 C1 C2 C3 44.1(3)
C1 C2 C3 C4 -63.3(3)
C2 C3 C4 O2 170.8(2)
C2 C3 C4 C5 48.1(3)
O2 C4 C5 C6 -137.3(2)
C3 C4 C5 C6 -16.2(3)
C4 C5 C6 C1 -3.8(4)
C4 C5 C6 C7 172.9(2)
O1 C1 C6 C5 115.6(3)
C2 C1 C6 C5 -10.3(3)
O1 C1 C6 C7 -61.3(3)
C2 C1 C6 C7 172.7(2)
C5 C6 C7 C8 -4.0(4)
C1 C6 C7 C8 172.9(3)
C5 C6 C7 C12 123.3(3)
C1 C6 C7 C12 -59.8(3)
C6 C7 C8 C9 -175.6(3)
C12 C7 C8 C9 55.6(4)
C7 C8 C9 C10 -57.2(4)
C8 C9 C10 C11 56.9(5)
C9 C10 C11 C12 -57.2(5)
C8 C7 C12 C11 -54.5(4)
C6 C7 C12 C11 175.6(3)
C10 C11 C12 C7 56.9(5)
O3 C13 C14 C15 -75.3(3)
C18 C13 C14 C15 44.8(3)
C13 C14 C15 C16 -62.6(3)
C14 C15 C16 O4 173.3(2)
C14 C15 C16 C17 47.7(3)
O4 C16 C17 C18 -143.1(3)
C15 C16 C17 C18 -17.3(4)
C16 C17 C18 C19 179.9(3)
C16 C17 C18 C13 -0.7(4)
O3 C13 C18 C17 109.4(3)
C14 C13 C18 C17 -13.4(4)
O3 C13 C18 C19 -71.1(3)
C14 C13 C18 C19 166.0(2)
C17 C18 C19 C20 -25.5(4)
C13 C18 C19 C20 155.0(3)
C17 C18 C19 C24 95.5(5)
C13 C18 C19 C24 -83.9(5)
C18 C19 C20 C21 -178.6(3)
C24 C19 C20 C21 58.7(6)
C19 C20 C21 C22 -58.2(8)
C20 C21 C22 C23 51.7(15)
C21 C22 C23 C24 -50.0(17)
C22 C23 C24 C19 53.4(10)
C18 C19 C24 C23 177.8(5)
C20 C19 C24 C23 -56.4(7)
O5 C25 C26 C27 -72.8(3)
C30 C25 C26 C27 47.3(3)
C25 C26 C27 C28 -61.8(3)
C26 C27 C28 O6 168.5(2)
C26 C27 C28 C29 44.4(3)
O6 C28 C29 C30 -139.4(2)
C27 C28 C29 C30 -15.0(4)
C28 C29 C30 C31 178.7(2)
C28 C29 C30 C25 0.5(4)
O5 C25 C30 C29 107.5(3)
C26 C25 C30 C29 -16.7(3)
O5 C25 C30 C31 -70.8(3)
C26 C25 C30 C31 164.9(2)
C29 C30 C31 C32 -7.5(4)
C25 C30 C31 C32 170.8(2)
C29 C30 C31 C36 118.3(3)
C25 C30 C31 C36 -63.4(3)
C30 C31 C32 C33 -178.7(3)
C36 C31 C32 C33 54.5(4)
C31 C32 C33 C34 -55.6(4)
C32 C33 C34 C35 56.7(4)
C33 C34 C35 C36 -57.3(4)
C30 C31 C36 C35 177.5(3)
C32 C31 C36 C35 -54.9(3)
C34 C35 C36 C31 56.6(4)
O7 C37 C38 C39 -76.6(3)
C42 C37 C38 C39 48.6(3)
C37 C38 C39 C40 -61.6(3)
C38 C39 C40 O8 167.9(2)
C38 C39 C40 C41 44.4(3)
O8 C40 C41 C42 -138.7(2)
C39 C40 C41 C42 -16.9(4)
C40 C41 C42 C37 4.1(4)
C40 C41 C42 C43 -176.3(2)
O7 C37 C42 C41 106.2(3)
C38 C37 C42 C41 -19.9(3)
O7 C37 C42 C43 -73.5(3)
C38 C37 C42 C43 160.4(2)
C41 C42 C43 C44 -21.6(4)
C37 C42 C43 C44 158.1(2)
C41 C42 C43 C48 103.1(3)
C37 C42 C43 C48 -77.2(3)
C42 C43 C44 C45 178.8(2)
C48 C43 C44 C45 53.5(3)
C43 C44 C45 C46 -54.7(4)
C44 C45 C46 C47 54.7(4)
C45 C46 C47 C48 -55.2(4)
C46 C47 C48 C43 56.1(4)
C42 C43 C48 C47 177.9(3)
C44 C43 C48 C47 -54.4(4)
O9 C49 C50 C51 -72.3(3)
C54 C49 C50 C51 47.7(3)
C49 C50 C51 C52 -62.1(3)
C50 C51 C52 O10 168.9(2)
C50 C51 C52 C53 44.8(3)
O10 C52 C53 C54 -141.0(2)
C51 C52 C53 C54 -16.4(4)
C52 C53 C54 C55 -179.0(2)
C52 C53 C54 C49 2.0(4)
O9 C49 C54 C53 105.7(3)
C50 C49 C54 C53 -17.7(3)
O9 C49 C54 C55 -73.3(2)
C50 C49 C54 C55 163.3(2)
C53 C54 C55 C60 99.7(3)
C49 C54 C55 C60 -81.4(3)
C53 C54 C55 C56 -24.3(4)
C49 C54 C55 C56 154.7(2)
C54 C55 C56 C57 -178.4(3)
C60 C55 C56 C57 56.4(4)
C55 C56 C57 C58 -57.6(5)
C56 C57 C58 C59 55.8(5)
C57 C58 C59 C60 -55.1(4)
C58 C59 C60 C55 56.2(4)
C54 C55 C60 C59 177.0(3)
C56 C55 C60 C59 -56.4(4)
O11 C61 C62 C63 -79.1(3)
C66 C61 C62 C63 45.0(3)
C61 C62 C63 C64 -63.2(3)
C62 C63 C64 O12 169.2(2)
C62 C63 C64 C65 47.0(3)
O12 C64 C65 C66 -136.9(2)
C63 C64 C65 C66 -16.2(4)
C64 C65 C66 C67 177.0(2)
C64 C65 C66 C61 -2.0(4)
O11 C61 C66 C65 112.6(3)
C62 C61 C66 C65 -12.4(3)
O11 C61 C66 C67 -66.5(3)
C62 C61 C66 C67 168.6(2)
C65 C66 C67 C72 114.8(3)
C61 C66 C67 C72 -66.2(3)
C65 C66 C67 C68 -11.5(4)
C61 C66 C67 C68 167.5(2)
C66 C67 C68 C69 -177.8(3)
C72 C67 C68 C69 54.2(4)
C67 C68 C69 C70 -56.4(4)
C68 C69 C70 C71 56.6(4)
C69 C70 C71 C72 -57.0(4)
C66 C67 C72 C71 177.6(3)
C68 C67 C72 C71 -53.9(4)
C70 C71 C72 C67 56.2(4)
